data_7038027
loop_
_publ_author_name
'Mart\'inez-Ferrat\'e, Oriol'
'L\'opez-Valbuena, Josep M'
'Belmonte, Marta Mart\'inez'
'White, Andrew J. P.'
'Benet-Buchholz, Jordi'
'Britovsek, George J. P.'
'Claver, Carmen'
'van Leeuwen, Piet W. N. M.'

_publ_section_title
;
 Novel iminopyridine derivatives: ligands for preparation of Fe(ii) and
 Cu(ii) dinuclear complexes.
;
_journal_issue 8
_journal_name_full 'Dalton transactions (Cambridge, England : 2003)'
_journal_page_first 3564
_journal_page_last 3576
_journal_paper_doi 10.1039/c5dt04358a
_journal_volume 45
_journal_year 2016
_chemical_formula_sum 'C72 H77 B4 F16 Fe2 N15 O4'
_chemical_formula_weight 1675.43
_chemical_name_systematic
; 
 ? 
;
_space_group_IT_number 86
_symmetry_cell_setting tetragonal
_symmetry_space_group_name_Hall '-P 4bc'
_symmetry_space_group_name_H-M 'P 42/n :2'
_atom_sites_solution_hydrogens geom
_atom_sites_solution_primary direct
_atom_sites_solution_secondary difmap
_audit_creation_method SHELXL-97
_audit_update_record
;
2015-11-16 deposited with the CCDC.
2016-01-08 downloaded from the CCDC.
;
_cell_angle_alpha 90.00
_cell_angle_beta 90.00
_cell_angle_gamma 90.00
_cell_formula_units_Z 4
_cell_length_a 23.8568(5)
_cell_length_b 23.8568(5)
_cell_length_c 13.3382(3)
_cell_measurement_reflns_used 9863
_cell_measurement_temperature 100(2)
_cell_measurement_theta_max 25.61
_cell_measurement_theta_min 2.29
_cell_volume 7591.4(3)
_computing_cell_refinement 'Bruker APEX2 v2011.4-0'
_computing_data_collection 'Bruker APEX2 v2011.4-0'
_computing_data_reduction 'Bruker SAINT V7.60A'
_computing_molecular_graphics 'Bruker SHELXTL'
_computing_publication_material 'Bruker SHELXTL'
_computing_structure_refinement 'SHELXL-97 (Sheldrick, 2008)'
_computing_structure_solution 'SHELXS-97 (Sheldrick, 2008)'
_diffrn_ambient_temperature 100(2)
_diffrn_detector_area_resol_mean 512
_diffrn_detector_type '4K CCD area detector APEX II'
_diffrn_measured_fraction_theta_full 0.999
_diffrn_measured_fraction_theta_max 0.999
_diffrn_measurement_device_type 'Kappa 4-axis goniometer bruker-nonius'
_diffrn_measurement_method
;
 Fullsphere data collection, phi and omega scans
;
_diffrn_measurement_specimen_support 'magnetic support whith MicroMount'
_diffrn_radiation_monochromator 'Multilayer Montel 200 mirrors'
_diffrn_radiation_type MoK\a
_diffrn_radiation_wavelength 0.71073
_diffrn_reflns_av_R_equivalents 0.0456
_diffrn_reflns_av_sigmaI/netI 0.0321
_diffrn_reflns_limit_h_max 29
_diffrn_reflns_limit_h_min -29
_diffrn_reflns_limit_k_max 29
_diffrn_reflns_limit_k_min -29
_diffrn_reflns_limit_l_max 16
_diffrn_reflns_limit_l_min -11
_diffrn_reflns_number 52970
_diffrn_reflns_theta_full 26.38
_diffrn_reflns_theta_max 26.38
_diffrn_reflns_theta_min 1.21
_diffrn_source 'rotating anode X-ray tube'
_diffrn_source_current 70
_diffrn_source_power 50
_diffrn_source_size '3 mm x 0.3 mm fine focus'
_diffrn_source_type 'Bruker-Nonius FR 591'
_exptl_absorpt_coefficient_mu 0.481
_exptl_absorpt_correction_T_max 0.9535
_exptl_absorpt_correction_T_min 0.7949
_exptl_absorpt_correction_type empirical
_exptl_absorpt_process_details
; 
 SADABS Version 2008/1 Bruker-Nonius
 Blessing, Acta Cryst. (1995) A51 33-38
;
_exptl_crystal_colour red
_exptl_crystal_density_diffrn 1.466
_exptl_crystal_density_method 'not measured'
_exptl_crystal_description needle
_exptl_crystal_F_000 3448
_exptl_crystal_size_max 0.50
_exptl_crystal_size_mid 0.10
_exptl_crystal_size_min 0.10
_refine_diff_density_max 0.614
_refine_diff_density_min -0.551
_refine_diff_density_rms 0.082
_refine_ls_extinction_method none
_refine_ls_goodness_of_fit_ref 1.030
_refine_ls_hydrogen_treatment noref
_refine_ls_matrix_type full
_refine_ls_number_parameters 720
_refine_ls_number_reflns 7785
_refine_ls_number_restraints 1289
_refine_ls_restrained_S_all 1.032
_refine_ls_R_factor_all 0.1123
_refine_ls_R_factor_gt 0.0713
_refine_ls_shift/su_max 0.001
_refine_ls_shift/su_mean 0.000
_refine_ls_structure_factor_coef Fsqd
_refine_ls_weighting_details 'calc w=1/[\s^2^(Fo^2^)+(0.1378P)^2^+9.0848P] where P=(Fo^2^+2Fc^2^)/3'
_refine_ls_weighting_scheme calc
_refine_ls_wR_factor_gt 0.2027
_refine_ls_wR_factor_ref 0.2464
_reflns_number_gt 5006
_reflns_number_total 7785
_reflns_threshold_expression >2sigma(I)
_cod_data_source_file c5dt04358a2.cif
_cod_data_source_block om417_0m
_cod_depositor_comments
;
The following automatic conversions were performed:
'_diffrn_measurement_specimen_suppport' tag replaced with
'_diffrn_measurement_specimen_support' tag as specified in the
replacement file
'/usr/data/users/saulius/crontab/automatic-downloads/rss-feeds/RSC/lib/lists/replacement-tags.lst'.

Automatic conversion script
Id: cif_correct_tags 4268 2015-11-12 08:31:59Z antanas 

The following automatic conversions were performed:

'_symmetry_cell_setting' value 'Tetragonal' changed to 'tetragonal'
according to
/usr/data/users/saulius/crontab/automatic-downloads/rss-feeds/RSC/lib/dictionaries/cif_core.dic
dictionary named 'cif_core.dic' version 2.4.2 from 2011-04-26.

Automatic conversion script
Id: cif_fix_values 4268 2015-11-12 08:31:59Z antanas 

 Adding full bibliography for 7038024--7038030.cif.
;
_cod_original_sg_symbol_H-M P4(2)/n
_cod_database_code 7038027

loop_
_symmetry_equiv_pos_as_xyz
'x, y, z'
'-x+1/2, -y+1/2, z'
'-y, x+1/2, z+1/2'
'y+1/2, -x, z+1/2'
'-x, -y, -z'
'x-1/2, y-1/2, -z'
'y, -x-1/2, -z-1/2'
'-y-1/2, x, -z-1/2'

loop_
_atom_site_label
_atom_site_type_symbol
_atom_site_fract_x
_atom_site_fract_y
_atom_site_fract_z
_atom_site_U_iso_or_equiv
_atom_site_adp_type
_atom_site_occupancy
_atom_site_symmetry_multiplicity
_atom_site_calc_flag
_atom_site_refinement_flags
_atom_site_disorder_assembly
_atom_site_disorder_group
Fe1 Fe 0.67259(2) 0.44252(2) 0.11706(4) 0.04987(16) Uani 1 1 d . . .
C1 C 0.62844(17) 0.35763(17) 0.2682(3) 0.0610(10) Uani 1 1 d U . .
H1 H 0.6497 0.3308 0.2318 0.073 Uiso 1 1 calc R . .
C2 C 0.59926(18) 0.33997(19) 0.3507(3) 0.0666(10) Uani 1 1 d U . .
H2 H 0.6009 0.3019 0.3712 0.080 Uiso 1 1 calc R . .
C3 C 0.56735(17) 0.37822(18) 0.4038(3) 0.0628(10) Uani 1 1 d U . .
H3 H 0.5466 0.3671 0.4613 0.075 Uiso 1 1 calc R . .
C4 C 0.56653(16) 0.43278(18) 0.3711(3) 0.0586(9) Uani 1 1 d U . .
H4 H 0.5446 0.4598 0.4057 0.070 Uiso 1 1 calc R . .
C5 C 0.59726(14) 0.44842(15) 0.2885(3) 0.0504(8) Uani 1 1 d U . .
C6 C 0.60059(15) 0.50672(16) 0.2514(3) 0.0564(9) Uani 1 1 d U . .
H6A H 0.5642 0.5257 0.2627 0.068 Uiso 1 1 calc R . .
H6B H 0.6297 0.5273 0.2894 0.068 Uiso 1 1 calc R . .
C7 C 0.62400(14) 0.56222(15) 0.1014(3) 0.0493(8) Uani 1 1 d U . .
C8 C 0.65877(16) 0.60127(16) 0.1454(3) 0.0609(10) Uani 1 1 d U . .
H8 H 0.6762 0.5928 0.2077 0.073 Uiso 1 1 calc R . .
C9 C 0.66860(18) 0.65259(18) 0.1003(4) 0.0700(11) Uani 1 1 d U . .
C10 C 0.64063(17) 0.66592(16) 0.0123(3) 0.0625(10) Uani 1 1 d U . .
H10 H 0.6460 0.7017 -0.0173 0.075 Uiso 1 1 calc R . .
C11 C 0.60484(14) 0.62769(14) -0.0331(3) 0.0501(8) Uani 1 1 d U . .
C12 C 0.59870(13) 0.57552(14) 0.0108(3) 0.0450(7) Uani 1 1 d U . .
C13 C 0.7089(3) 0.6938(2) 0.1465(5) 0.1109(19) Uani 1 1 d U . .
H13A H 0.6986 0.7004 0.2166 0.166 Uiso 1 1 calc R . .
H13B H 0.7074 0.7293 0.1095 0.166 Uiso 1 1 calc R . .
H13C H 0.7470 0.6786 0.1434 0.166 Uiso 1 1 calc R . .
C14 C 0.56916(15) 0.64210(15) -0.1230(3) 0.0506(8) Uani 1 1 d U . .
H14 H 0.5875 0.6720 -0.1640 0.061 Uiso 1 1 calc R . .
C15 C 0.56127(16) 0.58899(15) -0.1852(3) 0.0528(8) Uani 1 1 d U . .
H15A H 0.5374 0.5968 -0.2443 0.063 Uiso 1 1 calc R . .
H15B H 0.5980 0.5748 -0.2088 0.063 Uiso 1 1 calc R . .
C16 C 0.53367(13) 0.54665(14) -0.1181(2) 0.0440(7) Uani 1 1 d U . .
H16 H 0.5288 0.5113 -0.1575 0.053 Uiso 1 1 calc R . .
C17 C 0.51246(15) 0.66168(14) -0.0860(3) 0.0478(8) Uani 1 1 d U . .
C18 C 0.50153(17) 0.71700(15) -0.0595(3) 0.0558(9) Uani 1 1 d U . .
H18 H 0.5292 0.7449 -0.0712 0.067 Uiso 1 1 calc R . .
C19 C 0.45051(17) 0.73225(16) -0.0161(3) 0.0579(9) Uani 1 1 d U . .
C20 C 0.58941(17) 0.30891(17) -0.0014(3) 0.0589(10) Uani 1 1 d U . .
H20 H 0.6243 0.2988 -0.0307 0.071 Uiso 1 1 calc R . .
C21 C 0.57927(15) 0.36464(16) 0.0232(3) 0.0516(8) Uani 1 1 d U . .
C22 C 0.4411(2) 0.79243(17) 0.0162(4) 0.0735(12) Uani 1 1 d U . .
H22A H 0.4719 0.8044 0.0600 0.110 Uiso 1 1 calc R . .
H22B H 0.4055 0.7952 0.0526 0.110 Uiso 1 1 calc R . .
H22C H 0.4398 0.8166 -0.0432 0.110 Uiso 1 1 calc R . .
C23 C 0.47173(14) 0.62158(13) -0.0672(3) 0.0449(7) Uani 1 1 d U . .
C24 C 0.6486(2) 0.4070(2) -0.0868(4) 0.0820(13) Uani 1 1 d U . .
H24A H 0.6223 0.4040 -0.1440 0.098 Uiso 1 1 calc R . .
H24B H 0.6726 0.3732 -0.0866 0.098 Uiso 1 1 calc R . .
N4 N 0.70501(9) 0.47768(10) -0.01037(16) 0.0633(8) Uani 1 1 d GU . .
C25 C 0.68311(11) 0.45646(11) -0.09917(19) 0.0699(11) Uani 1 1 d GU . .
C26 C 0.69634(13) 0.48171(15) -0.19006(16) 0.0904(14) Uani 1 1 d GU . .
H26 H 0.6814 0.4672 -0.2507 0.108 Uiso 1 1 calc R . .
C27 C 0.73148(15) 0.52817(15) -0.19215(19) 0.1012(15) Uani 1 1 d GU . .
H27 H 0.7405 0.5454 -0.2543 0.121 Uiso 1 1 calc R . .
C28 C 0.75339(14) 0.54938(13) -0.1034(2) 0.0982(15) Uani 1 1 d GU . .
H28 H 0.7774 0.5811 -0.1048 0.118 Uiso 1 1 calc R . .
C29 C 0.74015(11) 0.52414(12) -0.01246(19) 0.0781(12) Uani 1 1 d GU . .
H29 H 0.7551 0.5386 0.0482 0.094 Uiso 1 1 calc R . .
C30 C 0.76368(17) 0.50419(17) 0.2512(3) 0.0583(9) Uani 1 1 d U . .
C31 C 0.80634(18) 0.5347(2) 0.3060(4) 0.0742(12) Uani 1 1 d U . .
H31A H 0.8286 0.5572 0.2591 0.111 Uiso 1 1 calc R . .
H31B H 0.8309 0.5081 0.3408 0.111 Uiso 1 1 calc R . .
H31C H 0.7884 0.5594 0.3551 0.111 Uiso 1 1 calc R . .
C32 C 0.76360(19) 0.3486(2) 0.1114(4) 0.0730(12) Uani 1 1 d U . .
C33 C 0.8113(2) 0.3122(2) 0.1138(5) 0.1016(18) Uani 1 1 d U . .
H33A H 0.8457 0.3346 0.1112 0.152 Uiso 1 1 calc R . .
H33B H 0.8102 0.2868 0.0561 0.152 Uiso 1 1 calc R . .
H33C H 0.8108 0.2902 0.1759 0.152 Uiso 1 1 calc R . .
N1 N 0.62862(12) 0.41093(12) 0.2362(2) 0.0516(7) Uani 1 1 d U . .
N2 N 0.61417(12) 0.50798(12) 0.1450(2) 0.0498(7) Uani 1 1 d U . .
H2A H 0.5815 0.4957 0.1140 0.060 Uiso 1 1 calc R . .
N3 N 0.61795(13) 0.40947(14) 0.0034(2) 0.0587(8) Uani 1 1 d U . .
H3A H 0.5939 0.4395 -0.0082 0.070 Uiso 1 1 calc R . .
N5 N 0.72939(13) 0.48138(14) 0.2064(3) 0.0604(8) Uani 1 1 d U . .
N6 N 0.72587(15) 0.37715(19) 0.1087(3) 0.0748(10) Uani 1 1 d U . .
O1 O 0.56584(9) 0.53360(9) -0.03091(18) 0.0465(6) Uani 1 1 d U . .
O2 O 0.47939(9) 0.56520(9) -0.08748(18) 0.0455(5) Uani 1 1 d U . .
B1A B 0.45395(16) 0.57863(16) 0.3233(3) 0.0706(14) Uani 1 1 d D . .
F1A F 0.4713(3) 0.5726(3) 0.2273(3) 0.073(2) Uani 0.50 1 d PDU A 1
F3A F 0.39584(18) 0.5689(3) 0.3330(5) 0.0947(19) Uani 0.50 1 d PDU A 1
F2A F 0.4642(3) 0.6320(2) 0.3614(4) 0.0912(18) Uani 0.50 1 d PDU A 1
F4A F 0.4803(2) 0.5426(2) 0.3884(4) 0.0802(17) Uani 0.50 1 d PDU A 1
F1A' F 0.4664(4) 0.5790(4) 0.2184(4) 0.072(3) Uani 0.40 1 d PDU A 2
F2A' F 0.4025(2) 0.6000(3) 0.3370(5) 0.080(2) Uani 0.40 1 d PDU A 2
F3A' F 0.4948(3) 0.6158(3) 0.3665(5) 0.099(3) Uani 0.40 1 d PDU A 2
F4A' F 0.4649(4) 0.5259(2) 0.3572(6) 0.094(3) Uani 0.40 1 d PDU A 2
F1A" F 0.4767(6) 0.5777(7) 0.2263(6) 0.075(6) Uani 0.10 1 d PDU A 3
F2A" F 0.4251(6) 0.6279(5) 0.3372(12) 0.066(4) Uani 0.10 1 d PDU A 3
F3A" F 0.4974(4) 0.5738(7) 0.3918(9) 0.076(4) Uani 0.10 1 d PDU A 3
F4A" F 0.4192(6) 0.5309(6) 0.3321(13) 0.088(4) Uani 0.10 1 d PDU A 3
B1B B 0.2500 0.7500 0.1351(4) 0.071(2) Uani 1 2 d SD . .
F1B F 0.2612(4) 0.6917(2) 0.1566(8) 0.104(3) Uani 0.25 1 d PDU . 1
F2B F 0.2751(4) 0.7610(4) 0.0447(5) 0.101(3) Uani 0.25 1 d PDU . 1
F3B F 0.2691(4) 0.7814(3) 0.2134(6) 0.089(3) Uani 0.25 1 d PDU . 1
F4B F 0.1924(2) 0.7540(4) 0.1280(7) 0.070(2) Uani 0.25 1 d PDU . 1
F1B' F 0.2234(4) 0.7792(4) 0.0637(6) 0.087(3) Uani 0.25 1 d PDU . 2
F2B' F 0.2563(5) 0.6925(3) 0.0991(8) 0.122(4) Uani 0.25 1 d PDU . 2
F3B' F 0.2216(4) 0.7438(5) 0.2240(6) 0.106(3) Uani 0.25 1 d PDU . 2
F4B' F 0.3047(3) 0.7660(5) 0.1516(9) 0.100(3) Uani 0.25 1 d PDU . 2
C2N C 0.5975(4) 0.5762(5) 0.5219(9) 0.118(2) Uani 0.75 1 d PD B 1
H2N1 H 0.5637 0.5773 0.4800 0.177 Uiso 0.75 1 calc PR B 1
H2N2 H 0.5936 0.6032 0.5769 0.177 Uiso 0.75 1 calc PR B 1
H2N3 H 0.6022 0.5385 0.5495 0.177 Uiso 0.75 1 calc PR B 1
C1N C 0.6463(3) 0.5908(4) 0.4613(6) 0.108(3) Uani 0.75 1 d PD B 1
N1N N 0.6840(3) 0.5982(3) 0.4101(5) 0.106(2) Uani 0.75 1 d PD B 1
C2N' C 0.5908(18) 0.5798(19) 0.522(3) 0.118(2) Uani 0.25 1 d P C 2
H2N4 H 0.5997 0.5431 0.4932 0.177 Uiso 0.25 1 calc PR C 2
H2N5 H 0.5505 0.5820 0.5362 0.177 Uiso 0.25 1 calc PR C 2
H2N6 H 0.6118 0.5847 0.5849 0.177 Uiso 0.25 1 calc PR C 2
N1N' N 0.6199(8) 0.6581(7) 0.4050(13) 0.106(2) Uani 0.25 1 d PD C 2
C1N' C 0.6061(10) 0.6231(7) 0.4531(15) 0.108(3) Uani 0.25 1 d PD C 2
F1C F 0.8537(6) 0.7494(3) 0.8132(11) 0.212(2) Uani 0.25 1 d PDU D 1
F3C F 0.8203(5) 0.6918(7) 0.9365(7) 0.2123(18) Uani 0.25 1 d PDU D 1
F2C F 0.8124(4) 0.6663(5) 0.7731(9) 0.2114(19) Uani 0.25 1 d PDU D 1
F4C F 0.8979(3) 0.6677(6) 0.8478(12) 0.2133(19) Uani 0.25 1 d PDU D 1
B1C B 0.8457(4) 0.6940(4) 0.8426(8) 0.2119(13) Uani 0.25 1 d PDU D 1
F1C' F 0.8429(10) 0.7442(6) 0.7803(14) 0.2128(19) Uani 0.25 1 d PDU E 2
F3C' F 0.7936(6) 0.6990(10) 0.9060(14) 0.2127(19) Uani 0.25 1 d PDU E 2
F2C' F 0.8464(10) 0.6483(6) 0.8001(16) 0.2110(18) Uani 0.25 1 d PDU E 2
F4C' F 0.8886(6) 0.7049(10) 0.9118(14) 0.2138(19) Uani 0.25 1 d PDU E 2
B1C' B 0.8422(7) 0.6998(7) 0.8481(13) 0.2119(14) Uani 0.25 1 d PDU E 2
N1P N 0.8624(5) 0.6842(10) 0.8112(16) 0.2128(17) Uani 0.50 1 d PDU F -3
C1P C 0.8191(6) 0.6889(12) 0.840(2) 0.2115(15) Uani 0.50 1 d PDU F -3
C2P C 0.7628(7) 0.7056(11) 0.8720(17) 0.215(3) Uani 0.50 1 d PDU F -3
H2P1 H 0.7611 0.7465 0.8784 0.323 Uiso 0.50 1 calc PR F -3
H2P2 H 0.7541 0.6883 0.9368 0.323 Uiso 0.50 1 calc PR F -3
H2P3 H 0.7354 0.6931 0.8220 0.323 Uiso 0.50 1 calc PR F -3

loop_
_atom_site_aniso_label
_atom_site_aniso_U_11
_atom_site_aniso_U_22
_atom_site_aniso_U_33
_atom_site_aniso_U_23
_atom_site_aniso_U_13
_atom_site_aniso_U_12
Fe1 0.0357(3) 0.0588(3) 0.0551(3) -0.0118(2) 0.0012(2) 0.0012(2)
C1 0.060(2) 0.0580(19) 0.065(2) -0.0103(17) -0.0158(17) 0.0152(17)
C2 0.067(2) 0.063(2) 0.069(2) -0.0027(19) -0.0166(19) 0.0066(18)
C3 0.058(2) 0.069(2) 0.061(2) -0.0042(18) -0.0106(17) 0.0027(18)
C4 0.0495(18) 0.067(2) 0.059(2) -0.0136(17) -0.0045(16) 0.0029(16)
C5 0.0388(16) 0.0524(17) 0.0600(19) -0.0135(15) -0.0058(14) 0.0052(13)
C6 0.0418(17) 0.0541(18) 0.073(2) -0.0109(16) 0.0059(16) 0.0089(15)
C7 0.0387(15) 0.0455(16) 0.0637(19) -0.0118(14) -0.0016(14) 0.0011(13)
C8 0.0532(19) 0.0552(19) 0.074(2) -0.0152(17) -0.0124(18) -0.0009(16)
C9 0.065(2) 0.055(2) 0.090(3) -0.0197(19) -0.010(2) -0.0110(17)
C10 0.059(2) 0.0447(18) 0.084(2) -0.0087(17) 0.0000(18) -0.0116(16)
C11 0.0434(16) 0.0443(16) 0.0624(19) -0.0055(15) 0.0068(15) -0.0043(13)
C12 0.0367(15) 0.0414(15) 0.0570(18) -0.0103(14) 0.0007(13) -0.0010(12)
C13 0.113(4) 0.082(3) 0.138(4) -0.027(3) -0.038(3) -0.032(3)
C14 0.0511(17) 0.0471(17) 0.0536(18) 0.0005(14) 0.0108(15) -0.0050(14)
C15 0.0494(18) 0.0544(19) 0.0547(18) -0.0056(15) 0.0079(15) -0.0004(15)
C16 0.0399(15) 0.0438(16) 0.0484(17) -0.0077(14) 0.0023(13) 0.0025(13)
C17 0.0520(17) 0.0426(16) 0.0486(17) 0.0025(14) 0.0011(14) 0.0028(13)
C18 0.068(2) 0.0467(17) 0.0529(19) 0.0018(16) -0.0028(17) 0.0039(16)
C19 0.072(2) 0.0507(18) 0.0510(19) -0.0068(16) -0.0102(17) 0.0189(17)
C20 0.059(2) 0.064(2) 0.053(2) -0.0035(17) 0.0000(17) 0.0213(18)
C21 0.0468(17) 0.0584(19) 0.0495(18) -0.0025(16) 0.0012(15) 0.0061(15)
C22 0.091(3) 0.056(2) 0.073(3) -0.011(2) -0.016(2) 0.025(2)
C23 0.0484(16) 0.0423(16) 0.0440(17) -0.0005(14) -0.0004(14) 0.0068(13)
C24 0.074(2) 0.108(3) 0.064(2) 0.007(2) -0.005(2) -0.016(2)
N4 0.0451(15) 0.076(2) 0.0686(19) -0.0021(16) 0.0128(14) 0.0041(14)
C25 0.052(2) 0.091(3) 0.067(2) 0.004(2) 0.0111(17) 0.0029(18)
C26 0.080(3) 0.118(3) 0.074(3) 0.003(2) 0.020(2) -0.006(2)
C27 0.093(3) 0.123(3) 0.087(3) 0.011(3) 0.036(2) -0.017(3)
C28 0.086(3) 0.113(3) 0.096(3) -0.002(3) 0.039(2) -0.025(3)
C29 0.059(2) 0.090(3) 0.085(3) -0.001(2) 0.027(2) -0.014(2)
C30 0.054(2) 0.058(2) 0.064(2) 0.0024(17) 0.0020(17) 0.0011(16)
C31 0.064(2) 0.085(3) 0.073(3) -0.004(2) -0.011(2) -0.007(2)
C32 0.054(2) 0.078(3) 0.086(3) -0.023(2) 0.014(2) -0.0118(19)
C33 0.066(3) 0.093(3) 0.145(5) -0.022(3) 0.025(3) 0.001(2)
N1 0.0453(14) 0.0512(15) 0.0582(17) -0.0138(13) -0.0110(13) 0.0098(12)
N2 0.0468(15) 0.0448(14) 0.0578(16) -0.0087(13) -0.0094(13) 0.0048(12)
N3 0.0537(16) 0.0617(17) 0.0607(18) -0.0040(15) 0.0117(14) 0.0058(14)
N5 0.0511(17) 0.0582(18) 0.072(2) -0.0061(16) 0.0060(15) 0.0030(14)
N6 0.0504(18) 0.099(3) 0.075(2) -0.0215(19) 0.0101(17) -0.0066(18)
O1 0.0423(11) 0.0412(11) 0.0562(13) -0.0044(10) -0.0055(10) -0.0041(9)
O2 0.0427(11) 0.0404(11) 0.0535(13) -0.0034(10) 0.0039(10) 0.0009(9)
B1A 0.072(3) 0.072(3) 0.068(3) -0.004(3) 0.005(3) 0.016(3)
F1A 0.089(4) 0.066(3) 0.065(3) -0.018(3) 0.018(3) -0.002(3)
F3A 0.066(3) 0.116(4) 0.102(4) -0.007(4) 0.019(3) 0.017(3)
F2A 0.139(4) 0.064(3) 0.070(3) -0.010(2) 0.023(3) 0.002(3)
F4A 0.079(3) 0.071(3) 0.091(4) 0.008(3) 0.002(3) 0.019(3)
F1A' 0.091(5) 0.060(4) 0.064(4) -0.014(4) 0.008(4) 0.012(4)
F2A' 0.079(4) 0.080(4) 0.081(4) -0.013(4) 0.012(3) 0.036(3)
F3A' 0.106(5) 0.119(5) 0.072(4) -0.008(4) -0.011(4) 0.004(4)
F4A' 0.101(5) 0.085(4) 0.094(5) 0.026(4) 0.007(4) 0.016(4)
F1A" 0.082(8) 0.070(8) 0.072(8) -0.011(7) 0.004(7) 0.003(7)
F2A" 0.063(7) 0.063(7) 0.072(7) -0.008(6) 0.012(6) 0.017(6)
F3A" 0.087(7) 0.068(7) 0.074(7) -0.002(6) -0.002(6) 0.009(6)
F4A" 0.086(7) 0.088(7) 0.089(7) 0.007(6) 0.013(6) 0.010(6)
B1B 0.073(4) 0.089(5) 0.050(4) 0.000 0.000 -0.040(4)
F1B 0.111(6) 0.090(5) 0.111(6) -0.018(5) -0.014(5) -0.006(5)
F2B 0.095(5) 0.107(5) 0.102(5) 0.017(4) 0.004(4) -0.013(4)
F3B 0.101(5) 0.071(5) 0.095(5) -0.007(4) -0.027(4) -0.011(4)
F4B 0.058(4) 0.061(4) 0.090(5) 0.023(4) -0.010(4) 0.014(3)
F1B' 0.075(4) 0.085(5) 0.101(5) 0.020(4) -0.016(4) 0.009(4)
F2B' 0.128(6) 0.105(6) 0.134(7) -0.024(6) -0.009(6) -0.019(5)
F3B' 0.109(5) 0.104(5) 0.106(5) 0.005(5) 0.012(5) 0.002(5)
F4B' 0.095(5) 0.096(5) 0.107(5) -0.003(5) -0.005(5) -0.022(4)
C2N 0.121(5) 0.134(6) 0.100(4) -0.011(4) 0.022(4) -0.019(4)
C1N 0.090(5) 0.148(7) 0.086(5) -0.008(5) 0.009(4) -0.008(5)
N1N 0.086(4) 0.137(5) 0.094(4) 0.005(4) 0.010(3) -0.007(4)
C2N' 0.121(5) 0.134(6) 0.100(4) -0.011(4) 0.022(4) -0.019(4)
N1N' 0.086(4) 0.137(5) 0.094(4) 0.005(4) 0.010(3) -0.007(4)
C1N' 0.090(5) 0.148(7) 0.086(5) -0.008(5) 0.009(4) -0.008(5)
F1C 0.213(4) 0.211(3) 0.213(3) -0.001(3) 0.001(3) -0.003(3)
F3C 0.212(3) 0.213(3) 0.212(3) 0.000(3) 0.002(3) 0.000(3)
F2C 0.213(3) 0.210(3) 0.212(3) -0.001(3) 0.001(3) -0.001(3)
F4C 0.212(3) 0.214(3) 0.213(3) -0.002(3) 0.001(3) 0.001(3)
B1C 0.213(2) 0.212(2) 0.211(2) 0.000(2) 0.000(2) 0.000(2)
F1C' 0.214(3) 0.212(3) 0.213(3) 0.000(3) 0.001(3) -0.002(3)
F3C' 0.213(3) 0.213(3) 0.212(3) -0.001(3) 0.001(3) 0.000(3)
F2C' 0.211(3) 0.211(3) 0.211(3) -0.001(2) 0.001(3) 0.000(3)
F4C' 0.213(3) 0.214(3) 0.214(3) -0.003(3) -0.001(3) -0.001(3)
B1C' 0.213(2) 0.212(2) 0.211(2) 0.000(2) 0.0004(19) 0.000(2)
N1P 0.213(2) 0.214(3) 0.211(3) 0.000(3) 0.001(2) 0.002(3)
C1P 0.212(2) 0.212(2) 0.211(2) 0.000(2) 0.000(2) 0.000(2)
C2P 0.213(3) 0.218(4) 0.214(4) -0.001(3) 0.001(3) 0.000(3)

loop_
_atom_type_symbol
_atom_type_description
_atom_type_scat_dispersion_real
_atom_type_scat_dispersion_imag
_atom_type_scat_source
C C 0.0033 0.0016 'International Tables Vol C Tables 4.2.6.8 and 6.1.1.4'
H H 0.0000 0.0000 'International Tables Vol C Tables 4.2.6.8 and 6.1.1.4'
B B 0.0013 0.0007 'International Tables Vol C Tables 4.2.6.8 and 6.1.1.4'
N N 0.0061 0.0033 'International Tables Vol C Tables 4.2.6.8 and 6.1.1.4'
O O 0.0106 0.0060 'International Tables Vol C Tables 4.2.6.8 and 6.1.1.4'
F F 0.0171 0.0103 'International Tables Vol C Tables 4.2.6.8 and 6.1.1.4'
Fe Fe 0.3463 0.8444 'International Tables Vol C Tables 4.2.6.8 and 6.1.1.4'

loop_
_geom_angle_atom_site_label_1
_geom_angle_atom_site_label_2
_geom_angle_atom_site_label_3
_geom_angle
_geom_angle_site_symmetry_1
_geom_angle_site_symmetry_3
N6 Fe1 N5 87.99(14) . .
N6 Fe1 N4 91.87(13) . .
N5 Fe1 N4 92.77(12) . .
N6 Fe1 N1 94.67(14) . .
N5 Fe1 N1 93.11(13) . .
N4 Fe1 N1 171.35(10) . .
N6 Fe1 N2 172.64(14) . .
N5 Fe1 N2 89.96(12) . .
N4 Fe1 N2 95.29(11) . .
N1 Fe1 N2 78.38(12) . .
N6 Fe1 N3 93.41(14) . .
N5 Fe1 N3 170.79(13) . .
N4 Fe1 N3 78.10(11) . .
N1 Fe1 N3 95.84(12) . .
N2 Fe1 N3 89.74(12) . .
N1 C1 C2 123.3(4) . .
C1 C2 C3 119.2(4) . .
C4 C3 C2 118.1(4) . .
C3 C4 C5 120.3(4) . .
N1 C5 C4 121.8(4) . .
N1 C5 C6 114.7(3) . .
C4 C5 C6 123.5(3) . .
N2 C6 C5 111.0(3) . .
C8 C7 C12 118.6(3) . .
C8 C7 N2 122.3(3) . .
C12 C7 N2 119.1(3) . .
C7 C8 C9 120.9(4) . .
C8 C9 C10 119.3(4) . .
C8 C9 C13 120.4(5) . .
C10 C9 C13 120.2(4) . .
C9 C10 C11 121.0(4) . .
C12 C11 C10 118.1(4) . .
C12 C11 C14 118.8(3) . .
C10 C11 C14 122.9(3) . .
C11 C12 O1 122.6(3) . .
C11 C12 C7 121.9(3) . .
O1 C12 C7 115.5(3) . .
C11 C14 C17 108.4(3) . .
C11 C14 C15 108.2(3) . .
C17 C14 C15 108.8(3) . .
C16 C15 C14 106.8(3) . .
O1 C16 O2 108.7(2) . .
O1 C16 C15 113.3(3) . .
O2 C16 C15 111.1(3) . .
C23 C17 C18 118.5(3) . .
C23 C17 C14 118.2(3) . .
C18 C17 C14 122.9(3) . .
C17 C18 C19 121.1(4) . .
C20 C19 C18 118.9(3) 5_665 .
C20 C19 C22 121.4(4) 5_665 .
C18 C19 C22 119.6(4) . .
C19 C20 C21 121.2(4) 5_665 .
C23 C21 C20 118.6(3) 5_665 .
C23 C21 N3 117.6(3) 5_665 .
C20 C21 N3 123.8(3) . .
O2 C23 C17 122.9(3) . .
O2 C23 C21 115.3(3) . 5_665
C17 C23 C21 121.8(3) . 5_665
N3 C24 C25 111.0(4) . .
C25 N4 C29 120.0 . .
C25 N4 Fe1 114.60(13) . .
C29 N4 Fe1 124.84(13) . .
C26 C25 N4 120.0 . .
C26 C25 C24 125.5(2) . .
N4 C25 C24 114.4(2) . .
C25 C26 C27 120.0 . .
C26 C27 C28 120.0 . .
C29 C28 C27 120.0 . .
C28 C29 N4 120.0 . .
N5 C30 C31 178.1(5) . .
N6 C32 C33 179.4(6) . .
C1 N1 C5 117.3(3) . .
C1 N1 Fe1 126.7(3) . .
C5 N1 Fe1 116.0(2) . .
C7 N2 C6 116.7(3) . .
C7 N2 Fe1 118.9(2) . .
C6 N2 Fe1 107.5(2) . .
C24 N3 C21 117.3(3) . .
C24 N3 Fe1 107.7(3) . .
C21 N3 Fe1 122.2(2) . .
C30 N5 Fe1 175.2(3) . .
C32 N6 Fe1 165.4(4) . .
C12 O1 C16 118.2(3) . .
C23 O2 C16 118.5(2) . .
F2A' B1A F1A 116.7(5) . .
F2A' B1A F4A' 118.8(6) . .
F1A B1A F4A' 99.0(5) . .
F2A' B1A F4A 124.8(5) . .
F1A B1A F4A 113.0(4) . .
F4A' B1A F4A 28.9(4) . .
F2A' B1A F2A" 36.7(7) . .
F1A B1A F2A" 111.8(8) . .
F4A' B1A F2A" 147.3(8) . .
F4A B1A F2A" 132.8(7) . .
F2A' B1A F3A" 128.7(7) . .
F1A B1A F3A" 112.7(7) . .
F4A' B1A F3A" 63.9(8) . .
F4A B1A F3A" 35.9(7) . .
F2A" B1A F3A" 110.9(7) . .
F2A' B1A F2A 76.3(4) . .
F1A B1A F2A 112.9(4) . .
F4A' B1A F2A 133.6(5) . .
F4A B1A F2A 105.1(5) . .
F2A" B1A F2A 42.0(7) . .
F3A" B1A F2A 72.8(7) . .
F2A' B1A F1A" 119.1(7) . .
F1A B1A F1A" 7.1(7) . .
F4A' B1A F1A" 102.5(8) . .
F4A B1A F1A" 113.2(7) . .
F2A" B1A F1A" 109.4(7) . .
F3A" B1A F1A" 108.4(6) . .
F2A B1A F1A" 106.5(7) . .
F2A' B1A F3A 31.9(4) . .
F1A B1A F3A 111.7(5) . .
F4A' B1A F3A 90.4(5) . .
F4A B1A F3A 106.8(4) . .
F2A" B1A F3A 68.7(8) . .
F3A" B1A F3A 131.3(7) . .
F2A B1A F3A 106.8(4) . .
F1A" B1A F3A 117.6(7) . .
F2A' B1A F4A" 76.0(9) . .
F1A B1A F4A" 100.0(8) . .
F4A' B1A F4A" 48.8(8) . .
F4A B1A F4A" 73.2(8) . .
F2A" B1A F4A" 112.6(11) . .
F3A" B1A F4A" 108.4(7) . .
F2A B1A F4A" 144.0(9) . .
F1A" B1A F4A" 106.9(7) . .
F3A B1A F4A" 44.3(8) . .
F2A' B1A F1A' 108.8(5) . .
F1A B1A F1A' 8.7(5) . .
F4A' B1A F1A' 106.9(5) . .
F4A B1A F1A' 121.7(5) . .
F2A" B1A F1A' 103.4(8) . .
F3A" B1A F1A' 119.3(7) . .
F2A B1A F1A' 108.4(5) . .
F1A" B1A F1A' 10.9(7) . .
F3A B1A F1A' 107.2(5) . .
F4A" B1A F1A' 102.0(9) . .
F2A' B1A F3A' 109.3(5) . .
F1A B1A F3A' 103.7(5) . .
F4A' B1A F3A' 107.8(5) . .
F4A B1A F3A' 79.8(4) . .
F2A" B1A F3A' 76.0(7) . .
F3A" B1A F3A' 44.0(7) . .
F2A B1A F3A' 34.0(4) . .
F1A" B1A F3A' 96.7(7) . .
F3A B1A F3A' 136.9(5) . .
F4A" B1A F3A' 149.4(8) . .
F1A' B1A F3A' 104.3(5) . .
F1B' B1B F1B' 89.5(9) 2_565 .
F1B' B1B F3B 114.6(6) 2_565 2_565
F1B' B1B F3B 132.2(6) . 2_565
F1B' B1B F3B 132.2(6) 2_565 .
F1B' B1B F3B 114.6(6) . .
F3B B1B F3B 80.0(8) 2_565 .
F1B' B1B F2B 58.8(6) 2_565 2_565
F1B' B1B F2B 43.0(6) . 2_565
F3B B1B F2B 115.0(5) 2_565 2_565
F3B B1B F2B 157.6(6) . 2_565
F1B' B1B F2B 43.0(6) 2_565 .
F1B' B1B F2B 58.8(6) . .
F3B B1B F2B 157.6(6) 2_565 .
F3B B1B F2B 115.0(5) . .
F2B B1B F2B 56.9(8) 2_565 .
F1B' B1B F3B' 115.8(5) 2_565 2_565
F1B' B1B F3B' 142.3(7) . 2_565
F3B B1B F3B' 64.0(6) 2_565 2_565
F3B B1B F3B' 27.8(6) . 2_565
F2B B1B F3B' 174.1(7) 2_565 2_565
F2B B1B F3B' 121.6(6) . 2_565
F1B' B1B F3B' 142.3(7) 2_565 .
F1B' B1B F3B' 115.8(5) . .
F3B B1B F3B' 27.8(6) 2_565 .
F3B B1B F3B' 64.0(6) . .
F2B B1B F3B' 121.6(6) 2_565 .
F2B B1B F3B' 174.1(7) . .
F3B' B1B F3B' 60.6(9) 2_565 .
F1B' B1B F4B' 114.7(6) 2_565 2_565
F1B' B1B F4B' 79.0(6) . 2_565
F3B B1B F4B' 53.7(6) 2_565 2_565
F3B B1B F4B' 110.2(7) . 2_565
F2B B1B F4B' 71.0(6) 2_565 2_565
F2B B1B F4B' 127.4(7) . 2_565
F3B' B1B F4B' 111.0(6) 2_565 2_565
F3B' B1B F4B' 50.6(7) . 2_565
F1B' B1B F4B' 79.0(6) 2_565 .
F1B' B1B F4B' 114.7(6) . .
F3B B1B F4B' 110.2(7) 2_565 .
F3B B1B F4B' 53.7(6) . .
F2B B1B F4B' 127.4(7) 2_565 .
F2B B1B F4B' 71.0(6) . .
F3B' B1B F4B' 50.6(7) 2_565 .
F3B' B1B F4B' 111.0(6) . .
F4B' B1B F4B' 161.5(10) 2_565 .
F1B' B1B F4B 56.2(5) 2_565 2_565
F1B' B1B F4B 117.3(6) . 2_565
F3B B1B F4B 110.3(5) 2_565 2_565
F3B B1B F4B 76.0(6) . 2_565
F2B B1B F4B 111.1(5) 2_565 2_565
F2B B1B F4B 61.2(6) . 2_565
F3B' B1B F4B 64.9(5) 2_565 2_565
F3B' B1B F4B 122.9(6) . 2_565
F4B' B1B F4B 159.1(6) 2_565 2_565
F4B' B1B F4B 24.2(5) . 2_565
F1B' B1B F4B 117.3(6) 2_565 .
F1B' B1B F4B 56.2(5) . .
F3B B1B F4B 76.0(6) 2_565 .
F3B B1B F4B 110.3(5) . .
F2B B1B F4B 61.2(6) 2_565 .
F2B B1B F4B 111.1(5) . .
F3B' B1B F4B 122.9(6) 2_565 .
F3B' B1B F4B 64.9(6) . .
F4B' B1B F4B 24.2(5) 2_565 .
F4B' B1B F4B 159.1(6) . .
F4B B1B F4B 172.1(8) 2_565 .
F3B F1B B1B 60.7(5) 2_565 .
F3B F1B F4B 96.9(6) 2_565 2_565
B1B F1B F4B 50.2(3) . 2_565
F2B F2B B1B 61.5(4) 2_565 .
F2B F2B F4B 113.9(7) 2_565 2_565
B1B F2B F4B 59.8(4) . 2_565
F1B F3B B1B 67.6(5) 2_565 .
F1B F3B F4B 99.5(7) 2_565 2_565
B1B F3B F4B 52.5(3) . 2_565
F1B F3B F3B 98.2(8) 2_565 2_565
B1B F3B F3B 50.0(4) . 2_565
F4B F3B F3B 81.7(5) 2_565 2_565
B1B F4B F2B 59.0(5) . 2_565
B1B F4B F3B 51.5(4) . 2_565
F2B F4B F3B 96.0(6) 2_565 2_565
B1B F4B F1B 53.5(3) . 2_565
F2B F4B F1B 90.6(6) 2_565 2_565
F3B F4B F1B 83.0(5) 2_565 2_565
F2B' F1B' B1B 77.0(6) 2_565 .
F2B' F1B' F4B' 107.5(9) 2_565 2_565
B1B F1B' F4B' 51.4(4) . 2_565
F1B' F2B' B1B 63.4(5) 2_565 .
F4B' F3B' B1B 64.9(5) 2_565 .
F4B' F3B' F3B' 124.3(5) 2_565 2_565
B1B F3B' F3B' 59.7(4) . 2_565
F3B' F4B' B1B 64.6(6) 2_565 .
F3B' F4B' F1B' 103.0(7) 2_565 2_565
B1B F4B' F1B' 49.6(4) . 2_565
N1N C1N C2N 174.6(11) . .
N1N' C1N' C2N' 175(3) . .
F2C B1C F1C 110.0(8) . .
F2C B1C F3C 109.5(8) . .
F1C B1C F3C 110.5(8) . .
F2C B1C F4C 109.2(8) . .
F1C B1C F4C 108.6(8) . .
F3C B1C F4C 109.0(8) . .
F2C' B1C' F3C' 107.6(14) . .
F2C' B1C' F1C' 111.9(13) . .
F3C' B1C' F1C' 112.4(14) . .
F2C' B1C' F4C' 107.4(14) . .
F3C' B1C' F4C' 108.8(13) . .
F1C' B1C' F4C' 108.5(13) . .
N1P C1P C2P 170(3) . .

loop_
_geom_bond_atom_site_label_1
_geom_bond_atom_site_label_2
_geom_bond_distance
_geom_bond_site_symmetry_2
Fe1 N6 2.015(4) .
Fe1 N5 2.029(3) .
Fe1 N4 2.047(2) .
Fe1 N1 2.048(3) .
Fe1 N2 2.126(3) .
Fe1 N3 2.149(3) .
C1 N1 1.341(5) .
C1 C2 1.368(6) .
C2 C3 1.384(6) .
C3 C4 1.373(6) .
C4 C5 1.375(5) .
C5 N1 1.359(4) .
C5 C6 1.478(5) .
C6 N2 1.456(5) .
C7 C8 1.379(5) .
C7 C12 1.388(5) .
C7 N2 1.438(5) .
C8 C9 1.384(6) .
C9 C10 1.387(6) .
C9 C13 1.508(6) .
C10 C11 1.389(5) .
C11 C12 1.383(5) .
C11 C14 1.510(5) .
C12 O1 1.387(4) .
C14 C17 1.514(5) .
C14 C15 1.526(5) .
C15 C16 1.501(5) .
C16 O1 1.428(4) .
C16 O2 1.428(4) .
C17 C23 1.387(5) .
C17 C18 1.391(5) .
C18 C19 1.396(6) .
C19 C20 1.388(6) 5_665
C19 C22 1.515(5) .
C20 C19 1.388(6) 5_665
C20 C21 1.391(5) .
C21 C23 1.390(5) 5_665
C21 N3 1.437(5) .
C23 O2 1.384(4) .
C23 C21 1.390(5) 5_665
C24 N3 1.409(6) .
C24 C25 1.448(6) .
N4 C25 1.3900 .
N4 C29 1.3900 .
C25 C26 1.3900 .
C26 C27 1.3900 .
C27 C28 1.3900 .
C28 C29 1.3900 .
C30 N5 1.150(5) .
C30 C31 1.449(6) .
C32 N6 1.130(6) .
C32 C33 1.432(7) .
B1A F2A' 1.341(6) .
B1A F1A 1.353(6) .
B1A F4A' 1.363(6) .
B1A F4A 1.374(6) .
B1A F2A" 1.375(8) .
B1A F3A" 1.387(7) .
B1A F2A 1.392(5) .
B1A F1A" 1.403(7) .
B1A F3A 1.412(6) .
B1A F4A" 1.413(9) .
B1A F1A' 1.431(6) .
B1A F3A' 1.438(6) .
B1B F1B' 1.340(6) 2_565
B1B F1B' 1.340(6) .
B1B F3B 1.363(6) 2_565
B1B F3B 1.363(6) .
B1B F2B 1.371(6) 2_565
B1B F2B 1.371(6) .
B1B F3B' 1.374(7) 2_565
B1B F3B' 1.374(7) .
B1B F4B' 1.377(6) 2_565
B1B F4B' 1.377(6) .
B1B F4B 1.382(5) 2_565
B1B F4B 1.382(5) .
F1B F3B 1.227(13) 2_565
F1B F4B 1.747(12) 2_565
F2B F2B 1.307(17) 2_565
F2B F4B 1.402(13) 2_565
F3B F1B 1.227(13) 2_565
F3B F4B 1.690(12) 2_565
F3B F3B 1.751(16) 2_565
F4B F2B 1.402(13) 2_565
F4B F3B 1.690(12) 2_565
F4B F1B 1.747(12) 2_565
F1B' F2B' 0.955(14) 2_565
F1B' F4B' 1.729(13) 2_565
F2B' F1B' 0.956(14) 2_565
F3B' F4B' 1.175(15) 2_565
F3B' F3B' 1.385(18) 2_565
F4B' F3B' 1.175(15) 2_565
F4B' F1B' 1.729(13) 2_565
C2N C1N 1.460(8) .
C1N N1N 1.144(7) .
C2N' C1N' 1.43(4) .
N1N' C1N' 1.104(9) .
F1C B1C 1.391(8) .
F3C B1C 1.391(8) .
F2C B1C 1.389(8) .
F4C B1C 1.396(8) .
F1C' B1C' 1.393(12) .
F3C' B1C' 1.392(12) .
F2C' B1C' 1.389(12) .
F4C' B1C' 1.401(12) .
N1P C1P 1.109(9) .
C1P C2P 1.463(10) .

loop_
_geom_torsion_atom_site_label_1
_geom_torsion_atom_site_label_2
_geom_torsion_atom_site_label_3
_geom_torsion_atom_site_label_4
_geom_torsion
_geom_torsion_site_symmetry_1
_geom_torsion_site_symmetry_4
N1 C1 C2 C3 1.0(6) . .
C1 C2 C3 C4 -0.1(6) . .
C2 C3 C4 C5 -0.8(6) . .
C3 C4 C5 N1 0.8(6) . .
C3 C4 C5 C6 -177.2(4) . .
N1 C5 C6 N2 26.6(4) . .
C4 C5 C6 N2 -155.3(3) . .
C12 C7 C8 C9 -0.3(6) . .
N2 C7 C8 C9 178.2(4) . .
C7 C8 C9 C10 3.5(6) . .
C7 C8 C9 C13 -176.9(5) . .
C8 C9 C10 C11 -2.7(7) . .
C13 C9 C10 C11 177.7(5) . .
C9 C10 C11 C12 -1.2(6) . .
C9 C10 C11 C14 173.8(4) . .
C10 C11 C12 O1 -177.2(3) . .
C14 C11 C12 O1 7.5(5) . .
C10 C11 C12 C7 4.5(5) . .
C14 C11 C12 C7 -170.7(3) . .
C8 C7 C12 C11 -3.8(5) . .
N2 C7 C12 C11 177.6(3) . .
C8 C7 C12 O1 177.9(3) . .
N2 C7 C12 O1 -0.7(4) . .
C12 C11 C14 C17 82.6(4) . .
C10 C11 C14 C17 -92.4(4) . .
C12 C11 C14 C15 -35.2(4) . .
C10 C11 C14 C15 149.8(4) . .
C11 C14 C15 C16 59.0(4) . .
C17 C14 C15 C16 -58.6(4) . .
C14 C15 C16 O1 -59.8(4) . .
C14 C15 C16 O2 63.0(4) . .
C11 C14 C17 C23 -86.2(4) . .
C15 C14 C17 C23 31.2(4) . .
C11 C14 C17 C18 86.3(4) . .
C15 C14 C17 C18 -156.3(3) . .
C23 C17 C18 C19 -0.8(5) . .
C14 C17 C18 C19 -173.3(3) . .
C17 C18 C19 C20 0.6(6) . 5_665
C17 C18 C19 C22 177.2(4) . .
C19 C20 C21 C23 0.8(6) 5_665 5_665
C19 C20 C21 N3 -177.5(4) 5_665 .
C18 C17 C23 O2 -177.6(3) . .
C14 C17 C23 O2 -4.8(5) . .
C18 C17 C23 C21 0.2(5) . 5_665
C14 C17 C23 C21 173.1(3) . 5_665
N6 Fe1 N4 C25 83.33(16) . .
N5 Fe1 N4 C25 171.41(15) . .
N1 Fe1 N4 C25 -55.8(8) . .
N2 Fe1 N4 C25 -98.38(15) . .
N3 Fe1 N4 C25 -9.76(15) . .
N6 Fe1 N4 C29 -105.34(19) . .
N5 Fe1 N4 C29 -17.26(18) . .
N1 Fe1 N4 C29 115.6(7) . .
N2 Fe1 N4 C29 72.95(17) . .
N3 Fe1 N4 C29 161.57(19) . .
C29 N4 C25 C26 0.0 . .
Fe1 N4 C25 C26 171.79(16) . .
C29 N4 C25 C24 178.2(3) . .
Fe1 N4 C25 C24 -10.0(3) . .
N3 C24 C25 C26 -146.9(3) . .
N3 C24 C25 N4 35.0(5) . .
N4 C25 C26 C27 0.0 . .
C24 C25 C26 C27 -178.0(4) . .
C25 C26 C27 C28 0.0 . .
C26 C27 C28 C29 0.0 . .
C27 C28 C29 N4 0.0 . .
C25 N4 C29 C28 0.0 . .
Fe1 N4 C29 C28 -170.89(17) . .
C2 C1 N1 C5 -1.0(5) . .
C2 C1 N1 Fe1 177.9(3) . .
C4 C5 N1 C1 0.1(5) . .
C6 C5 N1 C1 178.2(3) . .
C4 C5 N1 Fe1 -178.9(3) . .
C6 C5 N1 Fe1 -0.8(4) . .
N6 Fe1 N1 C1 -17.4(3) . .
N5 Fe1 N1 C1 -105.6(3) . .
N4 Fe1 N1 C1 121.6(7) . .
N2 Fe1 N1 C1 165.1(3) . .
N3 Fe1 N1 C1 76.5(3) . .
N6 Fe1 N1 C5 161.5(3) . .
N5 Fe1 N1 C5 73.2(3) . .
N4 Fe1 N1 C5 -59.6(8) . .
N2 Fe1 N1 C5 -16.1(2) . .
N3 Fe1 N1 C5 -104.6(3) . .
C8 C7 N2 C6 47.8(5) . .
C12 C7 N2 C6 -133.6(3) . .
C8 C7 N2 Fe1 -83.7(4) . .
C12 C7 N2 Fe1 94.9(3) . .
C5 C6 N2 C7 -174.2(3) . .
C5 C6 N2 Fe1 -37.6(3) . .
N6 Fe1 N2 C7 145.0(10) . .
N5 Fe1 N2 C7 71.2(3) . .
N4 Fe1 N2 C7 -21.6(3) . .
N1 Fe1 N2 C7 164.4(3) . .
N3 Fe1 N2 C7 -99.6(3) . .
N6 Fe1 N2 C6 9.6(11) . .
N5 Fe1 N2 C6 -64.2(2) . .
N4 Fe1 N2 C6 -157.0(2) . .
N1 Fe1 N2 C6 29.0(2) . .
N3 Fe1 N2 C6 125.0(2) . .
C25 C24 N3 C21 176.6(3) . .
C25 C24 N3 Fe1 -40.9(4) . .
C23 C21 N3 C24 -140.9(4) 5_665 .
C20 C21 N3 C24 37.4(6) . .
C23 C21 N3 Fe1 82.3(4) 5_665 .
C20 C21 N3 Fe1 -99.4(4) . .
N6 Fe1 N3 C24 -63.5(3) . .
N5 Fe1 N3 C24 35.0(9) . .
N4 Fe1 N3 C24 27.7(3) . .
N1 Fe1 N3 C24 -158.5(3) . .
N2 Fe1 N3 C24 123.2(3) . .
N6 Fe1 N3 C21 76.8(3) . .
N5 Fe1 N3 C21 175.3(7) . .
N4 Fe1 N3 C21 168.0(3) . .
N1 Fe1 N3 C21 -18.2(3) . .
N2 Fe1 N3 C21 -96.5(3) . .
C31 C30 N5 Fe1 68(15) . .
N6 Fe1 N5 C30 77(4) . .
N4 Fe1 N5 C30 -15(4) . .
N1 Fe1 N5 C30 171(4) . .
N2 Fe1 N5 C30 -110(4) . .
N3 Fe1 N5 C30 -22(4) . .
C33 C32 N6 Fe1 -125(56) . .
N5 Fe1 N6 C32 -16.1(16) . .
N4 Fe1 N6 C32 76.6(16) . .
N1 Fe1 N6 C32 -109.1(16) . .
N2 Fe1 N6 C32 -90.0(19) . .
N3 Fe1 N6 C32 154.8(16) . .
C11 C12 O1 C16 -5.2(4) . .
C7 C12 O1 C16 173.1(3) . .
O2 C16 O1 C12 -91.5(3) . .
C15 C16 O1 C12 32.6(4) . .
C17 C23 O2 C16 7.5(5) . .
C21 C23 O2 C16 -170.5(3) 5_665 .
O1 C16 O2 C23 87.9(3) . .
C15 C16 O2 C23 -37.5(4) . .
F1B' B1B F1B F3B -171.0(9) 2_565 2_565
F1B' B1B F1B F3B -114.2(9) . 2_565
F3B B1B F1B F3B 60.3(11) . 2_565
F2B B1B F1B F3B -118.9(7) 2_565 2_565
F2B B1B F1B F3B -175.6(8) . 2_565
F3B' B1B F1B F3B 64.0(7) 2_565 2_565
F3B' B1B F1B F3B 2.4(8) . 2_565
F4B' B1B F1B F3B -48.7(7) 2_565 2_565
F4B' B1B F1B F3B 113.1(9) . 2_565
F4B B1B F1B F3B 130.3(8) 2_565 2_565
F4B B1B F1B F3B -57.7(8) . 2_565
F1B' B1B F1B F4B 58.7(6) 2_565 2_565
F1B' B1B F1B F4B 115.5(9) . 2_565
F3B B1B F1B F4B -130.3(8) 2_565 2_565
F3B B1B F1B F4B -70.0(7) . 2_565
F2B B1B F1B F4B 110.8(5) 2_565 2_565
F2B B1B F1B F4B 54.1(6) . 2_565
F3B' B1B F1B F4B -66.3(6) 2_565 2_565
F3B' B1B F1B F4B -127.8(6) . 2_565
F4B' B1B F1B F4B -179.0(6) 2_565 2_565
F4B' B1B F1B F4B -17.1(7) . 2_565
F4B B1B F1B F4B 172.0(8) . 2_565
F1B' B1B F2B F2B 78.1(10) 2_565 2_565
F1B' B1B F2B F2B -51.2(7) . 2_565
F3B B1B F2B F2B 75.1(18) 2_565 2_565
F3B B1B F2B F2B -156.0(8) . 2_565
F3B' B1B F2B F2B 173.2(8) 2_565 2_565
F3B' B1B F2B F2B -77(6) . 2_565
F4B' B1B F2B F2B -9.2(13) 2_565 2_565
F4B' B1B F2B F2B 172.3(11) . 2_565
F4B B1B F2B F2B 148.0(11) 2_565 2_565
F4B B1B F2B F2B -29.8(11) . 2_565
F1B' B1B F2B F4B -70.0(8) 2_565 2_565
F1B' B1B F2B F4B 160.8(9) . 2_565
F3B B1B F2B F4B -72.9(17) 2_565 2_565
F3B B1B F2B F4B 55.9(7) . 2_565
F2B B1B F2B F4B -148.0(11) 2_565 2_565
F3B' B1B F2B F4B 25.2(9) 2_565 2_565
F3B' B1B F2B F4B 135(6) . 2_565
F4B' B1B F2B F4B -157.2(7) 2_565 2_565
F4B' B1B F2B F4B 24.3(6) . 2_565
F4B B1B F2B F4B -177.9(2) . 2_565
F1B' B1B F3B F1B 122.6(8) 2_565 2_565
F1B' B1B F3B F1B 8.9(8) . 2_565
F3B B1B F3B F1B -123.1(9) 2_565 2_565
F2B B1B F3B F1B 11.1(19) 2_565 2_565
F2B B1B F3B F1B 74.4(8) . 2_565
F3B' B1B F3B F1B -174.8(17) 2_565 2_565
F3B' B1B F3B F1B -99.1(8) . 2_565
F4B' B1B F3B F1B -78.0(9) 2_565 2_565
F4B' B1B F3B F1B 112.4(10) . 2_565
F4B B1B F3B F1B 122.9(8) 2_565 2_565
F4B B1B F3B F1B -52.2(8) . 2_565
F1B' B1B F3B F4B -0.3(8) 2_565 2_565
F1B' B1B F3B F4B -114.0(6) . 2_565
F3B B1B F3B F4B 114.0(6) 2_565 2_565
F2B B1B F3B F4B -111.8(15) 2_565 2_565
F2B B1B F3B F4B -48.4(7) . 2_565
F3B' B1B F3B F4B 62.3(13) 2_565 2_565
F3B' B1B F3B F4B 138.0(7) . 2_565
F4B' B1B F3B F4B 159.1(7) 2_565 2_565
F4B' B1B F3B F4B -10.4(8) . 2_565
F4B B1B F3B F4B -175.1(5) . 2_565
F1B' B1B F3B F3B -114.3(8) 2_565 2_565
F1B' B1B F3B F3B 132.0(6) . 2_565
F2B B1B F3B F3B 134.2(14) 2_565 2_565
F2B B1B F3B F3B -162.5(6) . 2_565
F3B' B1B F3B F3B -51.7(12) 2_565 2_565
F3B' B1B F3B F3B 24.0(6) . 2_565
F4B' B1B F3B F3B 45.1(8) 2_565 2_565
F4B' B1B F3B F3B -124.4(9) . 2_565
F4B B1B F3B F3B -114.0(6) 2_565 2_565
F4B B1B F3B F3B 70.9(7) . 2_565
F1B' B1B F4B F2B -18.5(9) 2_565 2_565
F1B' B1B F4B F2B 50.5(7) . 2_565
F3B B1B F4B F2B -129.3(7) 2_565 2_565
F3B B1B F4B F2B 157.1(7) . 2_565
F2B B1B F4B F2B 28.4(11) . 2_565
F3B' B1B F4B F2B -175.0(8) 2_565 2_565
F3B' B1B F4B F2B -156.4(8) . 2_565
F4B' B1B F4B F2B -108.5(18) 2_565 2_565
F4B' B1B F4B F2B 120.3(18) . 2_565
F4B B1B F4B F2B 14.6(5) 2_565 2_565
F1B' B1B F4B F3B 110.8(6) 2_565 2_565
F1B' B1B F4B F3B 179.8(7) . 2_565
F3B B1B F4B F3B -73.5(9) . 2_565
F2B B1B F4B F3B 129.3(7) 2_565 2_565
F2B B1B F4B F3B 157.7(7) . 2_565
F3B' B1B F4B F3B -45.7(8) 2_565 2_565
F3B' B1B F4B F3B -27.1(7) . 2_565
F4B' B1B F4B F3B 20.9(16) 2_565 2_565
F4B' B1B F4B F3B -110.4(18) . 2_565
F4B B1B F4B F3B 143.9(4) 2_565 2_565
F1B' B1B F4B F1B -136.0(7) 2_565 2_565
F1B' B1B F4B F1B -67.0(7) . 2_565
F3B B1B F4B F1B 113.2(6) 2_565 2_565
F3B B1B F4B F1B 39.7(7) . 2_565
F2B B1B F4B F1B -117.5(6) 2_565 2_565
F2B B1B F4B F1B -89.1(7) . 2_565
F3B' B1B F4B F1B 67.5(8) 2_565 2_565
F3B' B1B F4B F1B 86.1(7) . 2_565
F4B' B1B F4B F1B 134.1(17) 2_565 2_565
F4B' B1B F4B F1B 2.9(18) . 2_565
F4B B1B F4B F1B -102.8(4) 2_565 2_565
F1B' B1B F1B' F2B' -119.2(11) 2_565 2_565
F3B B1B F1B' F2B' 117.1(10) 2_565 2_565
F3B B1B F1B' F2B' 18.0(11) . 2_565
F2B B1B F1B' F2B' -160.7(14) 2_565 2_565
F2B B1B F1B' F2B' -87.4(10) . 2_565
F3B' B1B F1B' F2B' 15.2(15) 2_565 2_565
F3B' B1B F1B' F2B' 89.7(11) . 2_565
F4B' B1B F1B' F2B' 125.4(11) 2_565 2_565
F4B' B1B F1B' F2B' -41.6(11) . 2_565
F4B B1B F1B' F2B' -68.4(11) 2_565 2_565
F4B B1B F1B' F2B' 116.8(12) . 2_565
F1B' B1B F1B' F4B' 115.3(6) 2_565 2_565
F3B B1B F1B' F4B' -8.3(8) 2_565 2_565
F3B B1B F1B' F4B' -107.4(7) . 2_565
F2B B1B F1B' F4B' 73.9(8) 2_565 2_565
F2B B1B F1B' F4B' 147.2(8) . 2_565
F3B' B1B F1B' F4B' -110.2(10) 2_565 2_565
F3B' B1B F1B' F4B' -35.7(8) . 2_565
F4B' B1B F1B' F4B' -167.0(7) . 2_565
F4B B1B F1B' F4B' 166.2(7) 2_565 2_565
F4B B1B F1B' F4B' -8.6(8) . 2_565
F1B' B1B F2B' F1B' 66.3(13) . 2_565
F3B B1B F2B' F1B' -163.2(11) 2_565 2_565
F3B B1B F2B' F1B' -104.3(12) . 2_565
F2B B1B F2B' F1B' 70.7(9) 2_565 2_565
F2B B1B F2B' F1B' 13.2(10) . 2_565
F3B' B1B F2B' F1B' -107.3(10) 2_565 2_565
F3B' B1B F2B' F1B' -170.5(10) . 2_565
F4B' B1B F2B' F1B' 142.6(10) 2_565 2_565
F4B' B1B F2B' F1B' -55.0(11) . 2_565
F4B B1B F2B' F1B' -49.1(10) 2_565 2_565
F4B B1B F2B' F1B' 123.4(10) . 2_565
F1B' B1B F3B' F4B' -79.7(12) 2_565 2_565
F1B' B1B F3B' F4B' 47.8(9) . 2_565
F3B B1B F3B' F4B' -85.3(15) 2_565 2_565
F3B B1B F3B' F4B' 154.0(10) . 2_565
F2B B1B F3B' F4B' -1.1(11) 2_565 2_565
F2B B1B F3B' F4B' 72(6) . 2_565
F3B' B1B F3B' F4B' -174.7(14) 2_565 2_565
F4B' B1B F3B' F4B' -179.1(2) . 2_565
F4B B1B F3B' F4B' -155.4(7) 2_565 2_565
F4B B1B F3B' F4B' 23.2(8) . 2_565
F1B' B1B F3B' F3B' 95.0(12) 2_565 2_565
F1B' B1B F3B' F3B' -137.4(8) . 2_565
F3B B1B F3B' F3B' 89.5(15) 2_565 2_565
F3B B1B F3B' F3B' -31.2(7) . 2_565
F2B B1B F3B' F3B' 173.6(8) 2_565 2_565
F2B B1B F3B' F3B' -113(6) . 2_565
F4B' B1B F3B' F3B' 174.7(14) 2_565 2_565
F4B' B1B F3B' F3B' -4.4(12) . 2_565
F4B B1B F3B' F3B' 19.4(12) 2_565 2_565
F4B B1B F3B' F3B' -162.1(11) . 2_565
F1B' B1B F4B' F3B' -137.2(9) 2_565 2_565
F1B' B1B F4B' F3B' 138.5(9) . 2_565
F3B B1B F4B' F3B' -24.8(10) 2_565 2_565
F3B B1B F4B' F3B' 35.2(8) . 2_565
F2B B1B F4B' F3B' -172.9(9) 2_565 2_565
F2B B1B F4B' F3B' 179.0(10) . 2_565
F3B' B1B F4B' F3B' 4.9(13) . 2_565
F4B' B1B F4B' F3B' 2.7(7) 2_565 2_565
F4B B1B F4B' F3B' -119.5(19) 2_565 2_565
F4B B1B F4B' F3B' 79.4(19) . 2_565
F1B' B1B F4B' F1B' -84.3(9) . 2_565
F3B B1B F4B' F1B' 112.4(6) 2_565 2_565
F3B B1B F4B' F1B' 172.4(8) . 2_565
F2B B1B F4B' F1B' -35.7(9) 2_565 2_565
F2B B1B F4B' F1B' -43.8(6) . 2_565
F3B' B1B F4B' F1B' 137.2(9) 2_565 2_565
F3B' B1B F4B' F1B' 142.1(7) . 2_565
F4B' B1B F4B' F1B' 139.9(4) 2_565 2_565
F4B B1B F4B' F1B' 17.7(16) 2_565 2_565
F4B B1B F4B' F1B' -143.4(18) . 2_565
